data_7210997
loop_
_publ_author_name
'Yu, Wen-Jing'
'Chen, Xi'
'Li, Jia'
'Li, Bao'
'Zhang, Tian-le'
'Tao, Jun'

_publ_section_title
;
 Lanthanide coordination polymers with hexa-carboxylate ligands derived
 from cyclotriphosphazene as bridging linkers: synthesis, thermal and
 luminescent properties
;
_journal_issue 38
_journal_name_full CrystEngComm
_journal_page_first 7732
_journal_paper_doi 10.1039/c3ce41060a
_journal_volume 15
_journal_year 2013
_chemical_formula_sum 'C44 H51 Eu2 N4 O28 P3'
_chemical_formula_weight 1480.56
_chemical_name_systematic
; 
 ? 
;
_space_group_IT_number 50
_symmetry_cell_setting orthorhombic
_symmetry_space_group_name_Hall '-P 2ab 2b'
_symmetry_space_group_name_H-M 'P b a n :2'
_atom_sites_solution_hydrogens geom
_atom_sites_solution_primary direct
_atom_sites_solution_secondary difmap
_audit_creation_method SHELXL-97
_cell_angle_alpha 90.00
_cell_angle_beta 90.00
_cell_angle_gamma 90.00
_cell_formula_units_Z 4
_cell_length_a 34.882(4)
_cell_length_b 12.059(2)
_cell_length_c 15.391(3)
_cell_measurement_temperature 293(2)
_cell_volume 6474.1(18)
_computing_cell_refinement SMART
_computing_data_collection SMART
_computing_data_reduction SAINT-Plus
_computing_molecular_graphics diamond
_computing_publication_material PUBLCIF
_computing_structure_refinement 'SHELXL-97 (Sheldrick, 1997)'
_computing_structure_solution 'SHELXS-97 (Sheldrick, 1990)'
_diffrn_ambient_temperature 293(2)
_diffrn_measured_fraction_theta_full 0.970
_diffrn_measured_fraction_theta_max 0.970
_diffrn_measurement_device_type 'Brucker SMART APEX'
_diffrn_measurement_method '\w scan'
_diffrn_radiation_monochromator graphite
_diffrn_radiation_source 'fine-focus sealed tube'
_diffrn_radiation_type MoK\a
_diffrn_radiation_wavelength 0.71073
_diffrn_reflns_av_R_equivalents 0.0000
_diffrn_reflns_av_sigmaI/netI 0.1905
_diffrn_reflns_limit_h_max 42
_diffrn_reflns_limit_h_min 0
_diffrn_reflns_limit_k_max 14
_diffrn_reflns_limit_k_min 0
_diffrn_reflns_limit_l_max 18
_diffrn_reflns_limit_l_min 0
_diffrn_reflns_number 6182
_diffrn_reflns_theta_full 26.00
_diffrn_reflns_theta_max 26.00
_diffrn_reflns_theta_min 2.65
_exptl_absorpt_coefficient_mu 2.073
_exptl_absorpt_correction_T_max 0.8195
_exptl_absorpt_correction_T_min 0.6820
_exptl_absorpt_correction_type multi-scan
_exptl_absorpt_process_details SADABS
_exptl_crystal_colour white
_exptl_crystal_density_diffrn 1.498
_exptl_crystal_density_method 'not measured'
_exptl_crystal_description block
_exptl_crystal_F_000 2872
_exptl_crystal_size_max 0.20
_exptl_crystal_size_mid 0.10
_exptl_crystal_size_min 0.10
_platon_squeeze_details
;
;
_refine_diff_density_max 3.503
_refine_diff_density_min -0.854
_refine_diff_density_rms 0.188
_refine_ls_extinction_method none
_refine_ls_goodness_of_fit_ref 0.944
_refine_ls_hydrogen_treatment constr
_refine_ls_matrix_type full
_refine_ls_number_parameters 367
_refine_ls_number_reflns 6182
_refine_ls_number_restraints 36
_refine_ls_restrained_S_all 0.948
_refine_ls_R_factor_all 0.1480
_refine_ls_R_factor_gt 0.0752
_refine_ls_shift/su_max 0.000
_refine_ls_shift/su_mean 0.000
_refine_ls_structure_factor_coef Fsqd
_refine_ls_weighting_details 'calc w=1/[\s^2^(Fo^2^)+(0.0597P)^2^+0.0000P] where P=(Fo^2^+2Fc^2^)/3'
_refine_ls_weighting_scheme calc
_refine_ls_wR_factor_gt 0.1593
_refine_ls_wR_factor_ref 0.1892
_reflns_number_gt 3241
_reflns_number_total 6182
_reflns_threshold_expression >2sigma(I)
_cod_data_source_file c3ce41060a.txt
_cod_data_source_block compound2
_cod_depositor_comments
;
The following automatic conversions were performed:

'_symmetry_cell_setting' value 'Orthorhombic' changed to
'orthorhombic' according to
/home/saulius/struct/CIF-dictionaries/cif_core.dic dictionary named
'cif_core.dic' version 2.4.2 from 2011-04-26.

Automatic conversion script
Id: cif_fix_values 1891 2012-01-12 08:04:46Z andrius 
;
_cod_original_cell_volume 6474.0(18)
_cod_original_sg_symbol_H-M Pban
_cod_database_code 7210997

loop_
_symmetry_equiv_pos_as_xyz
'x, y, z'
'-x+1/2, -y+1/2, z'
'-x+1/2, y, -z'
'x, -y+1/2, -z'
'-x, -y, -z'
'x-1/2, y-1/2, -z'
'x-1/2, -y, z'
'-x, y-1/2, z'

loop_
_atom_site_label
_atom_site_type_symbol
_atom_site_fract_x
_atom_site_fract_y
_atom_site_fract_z
_atom_site_U_iso_or_equiv
_atom_site_adp_type
_atom_site_occupancy
_atom_site_symmetry_multiplicity
_atom_site_calc_flag
_atom_site_refinement_flags
Eu1 Eu 0.018927(15) 0.17364(5) 0.28539(4) 0.0234(2) Uani 1 1 d .
P2 P 0.2500 0.7500 0.3306(3) 0.0279(11) Uani 1 2 d S
P1 P 0.23884(8) 0.6411(3) 0.1743(2) 0.0264(8) Uani 1 1 d .
O10 O -0.0058(2) 0.0144(6) 0.2068(5) 0.031(2) Uani 1 1 d .
O8 O 0.04405(19) 0.6283(6) 0.3440(5) 0.0275(19) Uani 1 1 d .
O11 O 0.0391(2) 0.0182(6) 0.3726(5) 0.033(2) Uani 1 1 d .
O2 O 0.09348(19) 0.2485(6) 0.3303(5) 0.033(2) Uani 1 1 d .
O13 O 0.0220(2) 0.2413(6) 0.4347(5) 0.039(2) Uani 1 1 d U
C7 C 0.0857(3) 0.3297(10) 0.2828(8) 0.027(3) Uani 1 1 d .
O9 O 0.03899(19) 0.8062(6) 0.3130(6) 0.035(2) Uani 1 1 d .
O3 O 0.0502(2) 0.3466(6) 0.2570(5) 0.034(2) Uani 1 1 d .
O4 O 0.26028(18) 0.5375(6) 0.1344(5) 0.0277(19) Uani 1 1 d .
N1 N 0.2427(2) 0.6400(7) 0.2771(6) 0.025(2) Uani 1 1 d .
O7 O 0.21783(18) 0.7703(7) 0.4020(5) 0.029(2) Uani 1 1 d .
O1 O 0.19698(18) 0.6137(6) 0.1420(5) 0.0284(19) Uani 1 1 d U
C21 C 0.0590(3) 0.7266(10) 0.3380(8) 0.029(3) Uani 1 1 d .
O6 O 0.4336(2) 0.3934(6) 0.1890(6) 0.036(2) Uani 1 1 d .
C5 C 0.1062(3) 0.5009(9) 0.2023(8) 0.032(3) Uani 1 1 d .
H5A H 0.0806 0.5194 0.1952 0.039 Uiso 1 1 calc R
O14 O -0.0103(3) 0.2395(8) 0.1510(5) 0.063(3) Uani 1 1 d .
C1 C 0.1710(3) 0.5404(9) 0.1800(8) 0.023(3) Uani 1 1 d U
O5 O 0.4434(2) 0.5550(7) 0.1222(6) 0.051(3) Uani 1 1 d .
C6 C 0.1330(3) 0.5701(10) 0.1683(8) 0.032(3) Uani 1 1 d .
H6A H 0.1261 0.6343 0.1386 0.038 Uiso 1 1 calc R
C16 C 0.1617(3) 0.6590(10) 0.4028(8) 0.035(3) Uani 1 1 d .
H16A H 0.1760 0.6008 0.4254 0.042 Uiso 1 1 calc R
C20 C 0.1590(3) 0.8482(8) 0.3537(9) 0.033(3) Uani 1 1 d .
H20A H 0.1718 0.9149 0.3448 0.040 Uiso 1 1 calc R
C2 C 0.1811(3) 0.4474(9) 0.2255(7) 0.026(3) Uani 1 1 d U
H2A H 0.2069 0.4302 0.2336 0.031 Uiso 1 1 calc R
N2 N 0.2500 0.7500 0.1253(9) 0.036(4) Uani 1 2 d S
C13 C 0.3151(3) 0.4421(9) 0.1905(8) 0.031(3) Uani 1 1 d .
H13A H 0.2990 0.3961 0.2225 0.037 Uiso 1 1 calc R
C15 C 0.1782(3) 0.7577(9) 0.3819(7) 0.023(3) Uani 1 1 d U
C19 C 0.1193(3) 0.8400(10) 0.3379(9) 0.037(3) Uani 1 1 d .
H19A H 0.1055 0.8997 0.3159 0.044 Uiso 1 1 calc R
C3 C 0.1533(3) 0.3796(9) 0.2590(8) 0.029(3) Uani 1 1 d .
H3A H 0.1603 0.3166 0.2901 0.034 Uiso 1 1 calc R
C4 C 0.1148(3) 0.4042(9) 0.2469(7) 0.024(3) Uani 1 1 d .
C8 C 0.3006(3) 0.5255(10) 0.1395(9) 0.036(3) Uani 1 1 d .
C17 C 0.1219(3) 0.6488(9) 0.3888(9) 0.038(4) Uani 1 1 d .
H17A H 0.1095 0.5823 0.4011 0.046 Uiso 1 1 calc R
C18 C 0.1012(3) 0.7384(10) 0.3565(8) 0.029(3) Uani 1 1 d U
C9 C 0.3241(3) 0.5915(11) 0.0911(8) 0.040(4) Uani 1 1 d .
H9A H 0.3137 0.6450 0.0545 0.048 Uiso 1 1 calc R
C10 C 0.3635(3) 0.5785(11) 0.0967(9) 0.043(4) Uani 1 1 d .
H10A H 0.3797 0.6257 0.0662 0.051 Uiso 1 1 calc R
C12 C 0.3548(3) 0.4289(9) 0.1925(8) 0.029(3) Uani 1 1 d .
H12A H 0.3653 0.3721 0.2259 0.035 Uiso 1 1 calc R
C11 C 0.3784(3) 0.4959(10) 0.1475(8) 0.029(3) Uani 1 1 d .
C14 C 0.4219(3) 0.4785(11) 0.1526(8) 0.035(3) Uani 1 1 d .
O1W O 0.0565(2) 0.0402(6) 0.5425(5) 0.040(2) Uani 1 1 d .
N3 N 0.1216(4) 0.2500 0.5000 0.055(5) Uani 1 2 d S
H3B H 0.0969 0.2500 0.5000 0.066 Uiso 1 2 calc SR
C22 C 0.1447(4) 0.1513(11) 0.4873(11) 0.069(5) Uani 1 1 d .
H22A H 0.1283 0.0885 0.4785 0.104 Uiso 1 1 calc R
H22B H 0.1604 0.1392 0.5376 0.104 Uiso 1 1 calc R
H22C H 0.1608 0.1611 0.4372 0.104 Uiso 1 1 calc R

loop_
_atom_site_aniso_label
_atom_site_aniso_U_11
_atom_site_aniso_U_22
_atom_site_aniso_U_33
_atom_site_aniso_U_23
_atom_site_aniso_U_13
_atom_site_aniso_U_12
Eu1 0.0156(3) 0.0213(3) 0.0334(4) 0.0016(3) -0.0006(3) -0.0011(3)
P2 0.010(2) 0.038(3) 0.036(3) 0.000 0.000 -0.0007(19)
P1 0.0117(15) 0.0298(17) 0.0376(19) 0.0040(16) 0.0007(15) -0.0030(13)
O10 0.025(4) 0.031(5) 0.038(5) -0.006(4) 0.000(4) -0.006(4)
O8 0.018(4) 0.025(4) 0.040(5) -0.006(4) -0.009(4) -0.002(3)
O11 0.044(5) 0.021(4) 0.034(5) 0.007(4) -0.008(4) 0.010(4)
O2 0.019(4) 0.026(4) 0.052(6) 0.018(5) -0.001(4) -0.001(4)
O13 0.035(3) 0.025(3) 0.057(4) -0.002(3) -0.031(3) -0.005(3)
C7 0.017(6) 0.039(7) 0.025(7) -0.001(7) 0.003(6) -0.003(6)
O9 0.014(4) 0.029(5) 0.061(6) 0.009(5) 0.001(4) 0.003(4)
O3 0.024(5) 0.024(4) 0.053(6) 0.004(4) 0.009(4) -0.003(4)
O4 0.010(4) 0.034(5) 0.038(5) -0.005(4) 0.002(4) 0.002(3)
N1 0.026(5) 0.025(5) 0.024(5) -0.003(5) -0.003(5) 0.004(4)
O7 0.013(4) 0.053(5) 0.022(4) 0.001(4) 0.003(4) 0.000(4)
O1 0.009(3) 0.034(4) 0.043(5) 0.009(4) 0.002(3) -0.010(3)
C21 0.005(5) 0.041(8) 0.041(8) -0.008(7) 0.002(6) -0.005(5)
O6 0.024(4) 0.025(5) 0.060(6) 0.018(5) -0.009(4) 0.009(4)
C5 0.023(6) 0.031(7) 0.044(9) -0.014(7) -0.009(6) 0.005(5)
O14 0.101(8) 0.065(7) 0.023(5) 0.004(5) -0.016(5) 0.024(6)
C1 0.009(5) 0.026(6) 0.035(6) -0.001(5) 0.007(5) -0.001(4)
O5 0.030(5) 0.056(6) 0.068(7) 0.022(6) 0.012(5) -0.003(5)
C6 0.017(6) 0.025(6) 0.053(9) 0.008(7) -0.002(6) -0.015(5)
C16 0.019(6) 0.031(7) 0.056(9) 0.009(7) 0.006(6) 0.008(5)
C20 0.013(6) 0.013(6) 0.074(10) -0.002(7) 0.011(6) -0.002(5)
C2 0.012(5) 0.031(6) 0.034(6) -0.008(5) -0.009(5) -0.001(4)
N2 0.020(7) 0.058(11) 0.032(9) 0.000 0.000 -0.009(7)
C13 0.029(7) 0.025(7) 0.038(8) 0.003(6) -0.004(6) -0.010(6)
C15 0.012(5) 0.032(6) 0.024(6) 0.010(5) 0.006(5) -0.002(5)
C19 0.023(6) 0.027(7) 0.061(10) 0.012(7) 0.013(7) 0.005(5)
C3 0.032(7) 0.016(6) 0.039(8) -0.003(6) -0.005(6) 0.005(5)
C4 0.019(6) 0.024(6) 0.030(7) 0.006(6) 0.000(5) -0.007(5)
C8 0.018(6) 0.034(7) 0.055(9) -0.016(7) 0.010(6) -0.012(6)
C17 0.031(7) 0.013(6) 0.071(10) 0.010(7) 0.006(7) 0.002(5)
C18 0.017(5) 0.031(6) 0.039(6) 0.003(6) 0.015(5) -0.005(5)
C9 0.025(7) 0.054(9) 0.042(9) 0.022(7) 0.009(6) 0.018(6)
C10 0.023(7) 0.036(8) 0.069(11) 0.001(8) 0.009(7) -0.003(6)
C12 0.023(6) 0.025(6) 0.039(9) 0.006(6) 0.008(6) -0.005(5)
C11 0.024(6) 0.034(7) 0.031(7) 0.015(6) -0.007(6) 0.007(6)
C14 0.028(7) 0.045(8) 0.032(8) -0.014(7) 0.010(6) -0.011(7)
O1W 0.038(5) 0.036(5) 0.046(6) 0.012(5) 0.005(4) 0.013(4)
N3 0.045(10) 0.035(10) 0.085(14) -0.014(10) 0.000 0.000
C22 0.078(11) 0.051(10) 0.078(13) 0.007(10) 0.006(10) 0.014(9)

loop_
_atom_type_symbol
_atom_type_description
_atom_type_scat_dispersion_real
_atom_type_scat_dispersion_imag
_atom_type_scat_source
C C 0.0033 0.0016 'International Tables Vol C Tables 4.2.6.8 and 6.1.1.4'
H H 0.0000 0.0000 'International Tables Vol C Tables 4.2.6.8 and 6.1.1.4'
N N 0.0061 0.0033 'International Tables Vol C Tables 4.2.6.8 and 6.1.1.4'
O O 0.0106 0.0060 'International Tables Vol C Tables 4.2.6.8 and 6.1.1.4'
P P 0.1023 0.0942 'International Tables Vol C Tables 4.2.6.8 and 6.1.1.4'
Eu Eu -0.1578 3.6682 'International Tables Vol C Tables 4.2.6.8 and 6.1.1.4'

loop_
_geom_angle_atom_site_label_1
_geom_angle_atom_site_label_2
_geom_angle_atom_site_label_3
_geom_angle
_geom_angle_site_symmetry_1
_geom_angle_site_symmetry_3
O6 Eu1 O3 82.2(3) 2 .
O6 Eu1 O11 83.0(3) 2 .
O3 Eu1 O11 130.3(3) . .
O6 Eu1 O10 70.5(2) 2 .
O3 Eu1 O10 139.5(3) . .
O11 Eu1 O10 76.5(3) . .
O6 Eu1 O8 141.9(3) 2 8
O3 Eu1 O8 132.3(2) . 8
O11 Eu1 O8 83.2(3) . 8
O10 Eu1 O8 71.7(2) . 8
O6 Eu1 O14 82.7(3) 2 .
O3 Eu1 O14 75.6(3) . .
O11 Eu1 O14 147.9(3) . .
O10 Eu1 O14 71.7(3) . .
O8 Eu1 O14 90.6(3) 8 .
O6 Eu1 O13 132.3(3) 2 .
O3 Eu1 O13 82.0(3) . .
O11 Eu1 O13 73.9(3) . .
O10 Eu1 O13 138.5(3) . .
O8 Eu1 O13 76.5(3) 8 .
O14 Eu1 O13 135.1(3) . .
O6 Eu1 O9 148.6(3) 2 8
O3 Eu1 O9 81.3(2) . 8
O11 Eu1 O9 127.7(3) . 8
O10 Eu1 O9 106.9(2) . 8
O8 Eu1 O9 51.7(2) 8 8
O14 Eu1 O9 67.4(3) . 8
O13 Eu1 O9 71.1(3) . 8
O6 Eu1 O2 67.6(2) 2 .
O3 Eu1 O2 49.5(2) . .
O11 Eu1 O2 81.1(2) . .
O10 Eu1 O2 134.3(2) . .
O8 Eu1 O2 143.8(2) 8 .
O14 Eu1 O2 119.0(3) . .
O13 Eu1 O2 67.9(2) . .
O9 Eu1 O2 118.3(2) 8 .
O6 Eu1 C21 154.7(3) 2 8
O3 Eu1 C21 106.6(3) . 8
O11 Eu1 C21 106.8(3) . 8
O10 Eu1 C21 88.9(3) . 8
O8 Eu1 C21 26.3(3) 8 8
O14 Eu1 C21 76.9(3) . 8
O13 Eu1 C21 72.9(3) . 8
O9 Eu1 C21 25.4(3) 8 8
O2 Eu1 C21 136.0(3) . 8
O6 Eu1 C7 70.2(3) 2 .
O3 Eu1 C7 25.3(3) . .
O11 Eu1 C7 105.6(3) . .
O10 Eu1 C7 140.1(3) . .
O8 Eu1 C7 147.9(3) 8 .
O14 Eu1 C7 96.3(3) . .
O13 Eu1 C7 76.6(3) . .
O9 Eu1 C7 102.6(3) 8 .
O2 Eu1 C7 24.6(2) . .
C21 Eu1 C7 126.3(3) 8 .
N1 P2 N1 117.3(7) 2_565 .
N1 P2 O7 112.0(4) 2_565 2_565
N1 P2 O7 110.1(4) . 2_565
N1 P2 O7 110.1(4) 2_565 .
N1 P2 O7 112.0(4) . .
O7 P2 O7 92.5(6) 2_565 .
N2 P1 O1 104.7(4) . .
N2 P1 O4 111.0(4) . .
O1 P1 O4 98.6(4) . .
N2 P1 N1 117.8(6) . .
O1 P1 N1 113.1(5) . .
O4 P1 N1 109.9(5) . .
C21 O8 Eu1 97.5(6) . 8_565
C7 O2 Eu1 84.7(6) . .
O2 C7 O3 120.1(10) . .
O2 C7 C4 123.3(10) . .
O3 C7 C4 116.3(10) . .
O2 C7 Eu1 70.7(6) . .
O3 C7 Eu1 50.9(5) . .
C4 C7 Eu1 158.4(8) . .
C21 O9 Eu1 90.7(6) . 8_565
C7 O3 Eu1 103.8(7) . .
C8 O4 P1 121.9(7) . .
P2 N1 P1 121.7(6) . .
C15 O7 P2 121.2(7) . .
C1 O1 P1 126.9(7) . .
O9 C21 O8 119.9(9) . .
O9 C21 C18 122.2(11) . .
O8 C21 C18 117.7(10) . .
O9 C21 Eu1 63.9(5) . 8_565
O8 C21 Eu1 56.2(5) . 8_565
C18 C21 Eu1 170.8(8) . 8_565
C14 O6 Eu1 142.9(8) . 2
C6 C5 C4 124.1(11) . .
C6 C5 H5A 117.9 . .
C4 C5 H5A 117.9 . .
C2 C1 C6 121.7(10) . .
C2 C1 O1 124.6(9) . .
C6 C1 O1 113.7(10) . .
C5 C6 C1 116.6(11) . .
C5 C6 H6A 121.7 . .
C1 C6 H6A 121.7 . .
C15 C16 C17 117.3(11) . .
C15 C16 H16A 121.4 . .
C17 C16 H16A 121.4 . .
C15 C20 C19 119.1(10) . .
C15 C20 H20A 120.5 . .
C19 C20 H20A 120.5 . .
C1 C2 C3 120.0(10) . .
C1 C2 H2A 120.0 . .
C3 C2 H2A 120.0 . .
P1 N2 P1 122.3(9) 2_565 .
C8 C13 C12 117.4(11) . .
C8 C13 H13A 121.3 . .
C12 C13 H13A 121.3 . .
C20 C15 C16 124.8(10) . .
C20 C15 O7 117.8(10) . .
C16 C15 O7 116.9(10) . .
C18 C19 C20 117.8(11) . .
C18 C19 H19A 121.1 . .
C20 C19 H19A 121.1 . .
C2 C3 C4 120.5(11) . .
C2 C3 H3A 119.8 . .
C4 C3 H3A 119.8 . .
C5 C4 C3 117.1(10) . .
C5 C4 C7 123.6(10) . .
C3 C4 C7 119.3(10) . .
C9 C8 C13 121.4(11) . .
C9 C8 O4 120.5(12) . .
C13 C8 O4 118.1(11) . .
C18 C17 C16 119.7(10) . .
C18 C17 H17A 120.1 . .
C16 C17 H17A 120.1 . .
C17 C18 C19 121.1(10) . .
C17 C18 C21 120.0(10) . .
C19 C18 C21 118.8(11) . .
C8 C9 C10 119.7(12) . .
C8 C9 H9A 120.1 . .
C10 C9 H9A 120.1 . .
C11 C10 C9 119.6(12) . .
C11 C10 H10A 120.2 . .
C9 C10 H10A 120.2 . .
C11 C12 C13 121.8(11) . .
C11 C12 H12A 119.1 . .
C13 C12 H12A 119.1 . .
C12 C11 C10 120.0(11) . .
C12 C11 C14 119.7(10) . .
C10 C11 C14 120.3(11) . .
O6 C14 O5 124.8(11) . .
O6 C14 C11 117.5(11) . .
O5 C14 C11 117.6(12) . .
C22 N3 C22 112.4(16) 4_556 .
C22 N3 H3B 123.8 4_556 .
C22 N3 H3B 123.8 . .
N3 C22 H22A 109.5 . .
N3 C22 H22B 109.5 . .
H22A C22 H22B 109.5 . .
N3 C22 H22C 109.5 . .
H22A C22 H22C 109.5 . .
H22B C22 H22C 109.5 . .

loop_
_geom_bond_atom_site_label_1
_geom_bond_atom_site_label_2
_geom_bond_distance
_geom_bond_site_symmetry_2
Eu1 O6 2.367(7) 2
Eu1 O3 2.393(7) .
Eu1 O11 2.411(7) .
Eu1 O10 2.428(7) .
Eu1 O8 2.437(7) 8
Eu1 O14 2.439(8) .
Eu1 O13 2.441(8) .
Eu1 O9 2.611(7) 8
Eu1 O2 2.838(7) .
Eu1 C21 2.908(10) 8
Eu1 C7 2.994(11) .
P2 N1 1.581(9) 2_565
P2 N1 1.581(9) .
P2 O7 1.590(7) 2_565
P2 O7 1.590(7) .
P1 N2 1.564(7) .
P1 O1 1.577(7) .
P1 O4 1.580(7) .
P1 N1 1.588(9) .
O8 C21 1.300(13) .
O8 Eu1 2.437(7) 8_565
O2 C7 1.251(13) .
C7 O3 1.317(12) .
C7 C4 1.466(15) .
O9 C21 1.248(13) .
O9 Eu1 2.611(7) 8_565
O4 C8 1.418(12) .
O7 C15 1.424(12) .
O1 C1 1.394(12) .
C21 C18 1.507(14) .
C21 Eu1 2.908(10) 8_565
O6 C14 1.238(14) .
O6 Eu1 2.367(7) 2
C5 C6 1.357(15) .
C5 C4 1.386(15) .
C5 H5A 0.9300 .
C1 C2 1.368(15) .
C1 C6 1.388(14) .
O5 C14 1.278(13) .
C6 H6A 0.9300 .
C16 C15 1.362(15) .
C16 C17 1.409(15) .
C16 H16A 0.9300 .
C20 C15 1.353(14) .
C20 C19 1.408(14) .
C20 H20A 0.9300 .
C2 C3 1.370(15) .
C2 H2A 0.9300 .
N2 P1 1.564(7) 2_565
C13 C8 1.371(16) .
C13 C12 1.397(15) .
C13 H13A 0.9300 .
C19 C18 1.407(14) .
C19 H19A 0.9300 .
C3 C4 1.388(14) .
C3 H3A 0.9300 .
C8 C9 1.363(16) .
C17 C18 1.391(15) .
C17 H17A 0.9300 .
C9 C10 1.386(15) .
C9 H9A 0.9300 .
C10 C11 1.368(15) .
C10 H10A 0.9300 .
C12 C11 1.345(14) .
C12 H12A 0.9300 .
C11 C14 1.533(15) .
N3 C22 1.452(14) 4_556
N3 C22 1.452(14) .
N3 H3B 0.8600 .
C22 H22A 0.9600 .
C22 H22B 0.9600 .
C22 H22C 0.9600 .

loop_
_geom_torsion_atom_site_label_1
_geom_torsion_atom_site_label_2
_geom_torsion_atom_site_label_3
_geom_torsion_atom_site_label_4
_geom_torsion
_geom_torsion_site_symmetry_1
_geom_torsion_site_symmetry_4
O6 Eu1 O2 C7 91.2(7) 2 .
O3 Eu1 O2 C7 -8.0(6) . .
O11 Eu1 O2 C7 177.3(7) . .
O10 Eu1 O2 C7 116.3(7) . .
O8 Eu1 O2 C7 -117.4(7) 8 .
O14 Eu1 O2 C7 23.9(7) . .
O13 Eu1 O2 C7 -106.5(7) . .
O9 Eu1 O2 C7 -54.5(7) 8 .
C21 Eu1 O2 C7 -77.8(8) 8 .
Eu1 O2 C7 O3 12.8(10) . .
Eu1 O2 C7 C4 -161.6(11) . .
O6 Eu1 C7 O2 -79.2(7) 2 .
O3 Eu1 C7 O2 165.7(11) . .
O11 Eu1 C7 O2 -2.8(7) . .
O10 Eu1 C7 O2 -90.2(7) . .
O8 Eu1 C7 O2 99.7(8) 8 .
O14 Eu1 C7 O2 -159.1(6) . .
O13 Eu1 C7 O2 66.0(6) . .
O9 Eu1 C7 O2 132.7(6) 8 .
C21 Eu1 C7 O2 122.5(7) 8 .
O6 Eu1 C7 O3 115.1(7) 2 .
O11 Eu1 C7 O3 -168.5(7) . .
O10 Eu1 C7 O3 104.1(7) . .
O8 Eu1 C7 O3 -66.0(9) 8 .
O14 Eu1 C7 O3 35.2(7) . .
O13 Eu1 C7 O3 -99.7(7) . .
O9 Eu1 C7 O3 -33.0(7) 8 .
O2 Eu1 C7 O3 -165.7(11) . .
C21 Eu1 C7 O3 -43.2(8) 8 .
O6 Eu1 C7 C4 55(2) 2 .
O3 Eu1 C7 C4 -60(2) . .
O11 Eu1 C7 C4 131(2) . .
O10 Eu1 C7 C4 44(2) . .
O8 Eu1 C7 C4 -126(2) 8 .
O14 Eu1 C7 C4 -25(2) . .
O13 Eu1 C7 C4 -160(2) . .
O9 Eu1 C7 C4 -93(2) 8 .
O2 Eu1 C7 C4 134(3) . .
C21 Eu1 C7 C4 -103(2) 8 .
O2 C7 O3 Eu1 -15.6(13) . .
C4 C7 O3 Eu1 159.2(8) . .
O6 Eu1 O3 C7 -59.3(7) 2 .
O11 Eu1 O3 C7 14.6(8) . .
O10 Eu1 O3 C7 -106.7(7) . .
O8 Eu1 O3 C7 138.9(6) 8 .
O14 Eu1 O3 C7 -143.7(7) . .
O13 Eu1 O3 C7 75.5(7) . .
O9 Eu1 O3 C7 147.5(7) 8 .
O2 Eu1 O3 C7 7.8(6) . .
C21 Eu1 O3 C7 144.9(7) 8 .
N2 P1 O4 C8 65.8(10) . .
O1 P1 O4 C8 175.3(9) . .
N1 P1 O4 C8 -66.3(10) . .
N1 P2 N1 P1 -5.7(4) 2_565 .
O7 P2 N1 P1 -135.5(6) 2_565 .
O7 P2 N1 P1 123.1(6) . .
N2 P1 N1 P2 11.3(8) . .
O1 P1 N1 P2 -111.1(6) . .
O4 P1 N1 P2 139.7(5) . .
N1 P2 O7 C15 86.7(9) 2_565 .
N1 P2 O7 C15 -45.8(9) . .
O7 P2 O7 C15 -158.7(10) 2_565 .
N2 P1 O1 C1 -164.3(9) . .
O4 P1 O1 C1 81.2(9) . .
N1 P1 O1 C1 -34.9(10) . .
Eu1 O9 C21 O8 -3.9(11) 8_565 .
Eu1 O9 C21 C18 172.2(10) 8_565 .
Eu1 O8 C21 O9 4.2(12) 8_565 .
Eu1 O8 C21 C18 -172.0(9) 8_565 .
P1 O1 C1 C2 -30.1(16) . .
P1 O1 C1 C6 149.6(9) . .
C4 C5 C6 C1 -0.1(19) . .
C2 C1 C6 C5 -1.6(18) . .
O1 C1 C6 C5 178.7(10) . .
C6 C1 C2 C3 1.5(18) . .
O1 C1 C2 C3 -178.8(10) . .
O1 P1 N2 P1 121.1(4) . 2_565
O4 P1 N2 P1 -133.4(4) . 2_565
N1 P1 N2 P1 -5.4(4) . 2_565
C19 C20 C15 C16 -5(2) . .
C19 C20 C15 O7 -176.5(11) . .
C17 C16 C15 C20 4(2) . .
C17 C16 C15 O7 175.6(10) . .
P2 O7 C15 C20 -90.8(12) . .
P2 O7 C15 C16 97.0(11) . .
C15 C20 C19 C18 3.0(19) . .
C1 C2 C3 C4 0.3(18) . .
C6 C5 C4 C3 1.8(19) . .
C6 C5 C4 C7 -179.6(12) . .
C2 C3 C4 C5 -1.9(18) . .
C2 C3 C4 C7 179.4(11) . .
O2 C7 C4 C5 -172.8(11) . .
O3 C7 C4 C5 12.5(18) . .
Eu1 C7 C4 C5 61(3) . .
O2 C7 C4 C3 5.8(18) . .
O3 C7 C4 C3 -168.8(11) . .
Eu1 C7 C4 C3 -120(2) . .
C12 C13 C8 C9 1.4(19) . .
C12 C13 C8 O4 177.8(10) . .
P1 O4 C8 C9 -71.4(15) . .
P1 O4 C8 C13 112.1(11) . .
C15 C16 C17 C18 -1.2(19) . .
C16 C17 C18 C19 0(2) . .
C16 C17 C18 C21 177.5(11) . .
C20 C19 C18 C17 -0.5(19) . .
C20 C19 C18 C21 -178.4(11) . .
O9 C21 C18 C17 176.4(12) . .
O8 C21 C18 C17 -7.4(17) . .
Eu1 C21 C18 C17 -54(6) 8_565 .
O9 C21 C18 C19 -5.6(18) . .
O8 C21 C18 C19 170.5(11) . .
Eu1 C21 C18 C19 124(5) 8_565 .
C13 C8 C9 C10 -4(2) . .
O4 C8 C9 C10 -179.9(11) . .
C8 C9 C10 C11 3(2) . .
C8 C13 C12 C11 1.0(18) . .
C13 C12 C11 C10 -1.3(19) . .
C13 C12 C11 C14 179.4(11) . .
C9 C10 C11 C12 -1(2) . .
C9 C10 C11 C14 178.4(12) . .
Eu1 O6 C14 O5 38(2) 2 .
Eu1 O6 C14 C11 -138.9(10) 2 .
C12 C11 C14 O6 9.5(18) . .
C10 C11 C14 O6 -169.8(12) . .
C12 C11 C14 O5 -167.6(12) . .
C10 C11 C14 O5 13.1(18) . .

loop_
_platon_squeeze_void_nr
_platon_squeeze_void_average_x
_platon_squeeze_void_average_y
_platon_squeeze_void_average_z
_platon_squeeze_void_volume
_platon_squeeze_void_count_electrons
1 -0.001 -0.001 -0.028 1800.7 128.2
2 0.569 0.250 1.000 29.0 1.1
3 0.931 0.250 0.000 27.8 0.6
4 0.069 0.750 0.000 29.0 1.3
5 0.431 0.750 1.000 27.8 0.7
